data_7011571
loop_
_publ_author_name
'Heinze, Katja'
'Jacob, Volker'

_publ_section_title
;
 Hydrogen bonds in crystals of HO-(N&#x2229;N')M(CO)3L complexes:
 chains, dimers and an unexpected hexamer
;
_journal_issue 11
_journal_name_full 'Journal of the Chemical Society, Dalton Transactions'
_journal_page_first 2379
_journal_paper_doi 10.1039/b201647h
_journal_year 2002
_chemical_formula_sum 'C16 H10 Cr N2 O5'
_chemical_formula_weight 362.26
_space_group_IT_number 148
_symmetry_cell_setting trigonal
_symmetry_Int_Tables_number 148
_symmetry_space_group_name_Hall '-R 3'
_symmetry_space_group_name_H-M 'R -3 :H'
_atom_sites_solution_hydrogens geom
_atom_sites_solution_primary direct
_atom_sites_solution_secondary difmap
_audit_creation_method SHELXL-97
_cell_angle_alpha 90.00
_cell_angle_beta 90.00
_cell_angle_gamma 120.00
_cell_formula_units_Z 18
_cell_length_a 35.203(5)
_cell_length_b 35.203(5)
_cell_length_c 6.5260(13)
_cell_measurement_temperature 200
_cell_volume 7004(2)
_computing_structure_refinement 'SHELXL-97 (Sheldrick, 1997)'
_computing_structure_solution 'SHELXS-97 (Sheldrick, 1990)'
_diffrn_ambient_temperature 200
_diffrn_measured_fraction_theta_full 0.998
_diffrn_measured_fraction_theta_max 0.998
_diffrn_measurement_device_type 'NONIUS KAPPA CCD'
_diffrn_measurement_method 'O-Scan    '
_diffrn_radiation_monochromator graphite
_diffrn_radiation_source 'fine-focus sealed tube'
_diffrn_radiation_type MoK\a
_diffrn_radiation_wavelength 0.71073
_diffrn_reflns_av_R_equivalents 0.0751
_diffrn_reflns_av_sigmaI/netI 0.0656
_diffrn_reflns_limit_h_max 45
_diffrn_reflns_limit_h_min -45
_diffrn_reflns_limit_k_max 45
_diffrn_reflns_limit_k_min -36
_diffrn_reflns_limit_l_max 8
_diffrn_reflns_limit_l_min -7
_diffrn_reflns_number 46190
_diffrn_reflns_theta_full 27.47
_diffrn_reflns_theta_max 27.47
_diffrn_reflns_theta_min 2.00
_exptl_absorpt_coefficient_mu 0.764
_exptl_crystal_density_diffrn 1.546
_exptl_crystal_density_method 'not measured'
_exptl_crystal_F_000 3312
_exptl_crystal_size_max 0.25
_exptl_crystal_size_mid 0.05
_exptl_crystal_size_min 0.03
_refine_diff_density_max 0.782
_refine_diff_density_min -0.407
_refine_diff_density_rms 0.071
_refine_ls_extinction_method none
_refine_ls_goodness_of_fit_ref 1.019
_refine_ls_hydrogen_treatment mixed
_refine_ls_matrix_type full
_refine_ls_number_parameters 220
_refine_ls_number_reflns 3566
_refine_ls_number_restraints 0
_refine_ls_restrained_S_all 1.019
_refine_ls_R_factor_all 0.0809
_refine_ls_R_factor_gt 0.0448
_refine_ls_shift/su_max 0.335
_refine_ls_shift/su_mean 0.009
_refine_ls_structure_factor_coef Fsqd
_refine_ls_weighting_details 'calc w=1/[\s^2^(Fo^2^)+(0.0396P)^2^+13.5916P] where P=(Fo^2^+2Fc^2^)/3'
_refine_ls_weighting_scheme calc
_refine_ls_wR_factor_gt 0.0933
_refine_ls_wR_factor_ref 0.1065
_reflns_number_gt 2471
_reflns_number_total 3566
_reflns_threshold_expression >2sigma(I)
_cod_data_source_file b201647h.txt
_cod_data_source_block ka384
_cod_original_sg_symbol_H-M R-3
_cod_database_code 7011571

loop_
_symmetry_equiv_pos_as_xyz
'x, y, z'
'-y, x-y, z'
'-x+y, -x, z'
'x+2/3, y+1/3, z+1/3'
'-y+2/3, x-y+1/3, z+1/3'
'-x+y+2/3, -x+1/3, z+1/3'
'x+1/3, y+2/3, z+2/3'
'-y+1/3, x-y+2/3, z+2/3'
'-x+y+1/3, -x+2/3, z+2/3'
'-x, -y, -z'
'y, -x+y, -z'
'x-y, x, -z'
'-x+2/3, -y+1/3, -z+1/3'
'y+2/3, -x+y+1/3, -z+1/3'
'x-y+2/3, x+1/3, -z+1/3'
'-x+1/3, -y+2/3, -z+2/3'
'y+1/3, -x+y+2/3, -z+2/3'
'x-y+1/3, x+2/3, -z+2/3'

loop_
_atom_site_label
_atom_site_type_symbol
_atom_site_fract_x
_atom_site_fract_y
_atom_site_fract_z
_atom_site_U_iso_or_equiv
_atom_site_adp_type
_atom_site_occupancy
_atom_site_symmetry_multiplicity
_atom_site_calc_flag
_atom_site_refinement_flags
_atom_site_disorder_assembly
_atom_site_disorder_group
Cr1 Cr 0.649787(13) 0.101922(13) 0.62225(6) 0.02113(13) Uani 1 1 d . . .
O1 O 0.66116(8) 0.25956(7) -0.0980(4) 0.0489(7) Uani 1 1 d . . .
H1 H 0.6807 0.2698 -0.1844 0.065(14) Uiso 1 1 calc R . .
O13 O 0.59306(7) 0.02068(7) 0.8688(3) 0.0384(5) Uani 1 1 d . . .
O14 O 0.60646(6) 0.13684(7) 0.9086(3) 0.0355(5) Uani 1 1 d . . .
O15 O 0.57059(6) 0.07843(6) 0.3630(3) 0.0364(5) Uani 1 1 d . . .
O16 O 0.66424(7) 0.04100(7) 0.3390(3) 0.0378(5) Uani 1 1 d . . .
N1 N 0.69395(7) 0.16194(7) 0.4779(3) 0.0209(5) Uani 1 1 d . . .
N2 N 0.70973(7) 0.12229(7) 0.7753(3) 0.0224(5) Uani 1 1 d . . .
C1 C 0.68471(8) 0.18515(8) 0.3220(4) 0.0216(6) Uani 1 1 d . . .
C2 C 0.64990(9) 0.19286(9) 0.3501(4) 0.0249(6) Uani 1 1 d . . .
H2 H 0.6315 0.1810 0.4629 0.025(2) Uiso 1 1 calc R . .
C3 C 0.64253(9) 0.21818(9) 0.2105(5) 0.0284(6) Uani 1 1 d . . .
H3 H 0.6198 0.2240 0.2314 0.025(2) Uiso 1 1 calc R . .
C4 C 0.66927(9) 0.23475(9) 0.0399(5) 0.0303(7) Uani 1 1 d . . .
C5 C 0.70319(9) 0.22609(9) 0.0072(4) 0.0272(6) Uani 1 1 d . . .
H5 H 0.7207 0.2369 -0.1092 0.025(2) Uiso 1 1 calc R . .
C6 C 0.71092(8) 0.20138(8) 0.1483(4) 0.0237(6) Uani 1 1 d . . .
H6 H 0.7337 0.1956 0.1270 0.025(2) Uiso 1 1 calc R . .
C7 C 0.73436(8) 0.18003(9) 0.5367(4) 0.0227(6) Uani 1 1 d . . .
H7 H 0.7559 0.2059 0.4769 0.025(2) Uiso 1 1 calc R . .
C8 C 0.74516(9) 0.15882(8) 0.6984(4) 0.0227(6) Uani 1 1 d . . .
C9 C 0.78744(9) 0.17481(9) 0.7712(4) 0.0255(6) Uani 1 1 d . . .
H9 H 0.8108 0.1994 0.7120 0.025(2) Uiso 1 1 calc R . .
C10 C 0.79427(9) 0.15367(9) 0.9324(4) 0.0298(6) Uani 1 1 d . . .
H10 H 0.8223 0.1637 0.9841 0.025(2) Uiso 1 1 calc R . .
C11 C 0.75853(9) 0.11731(9) 1.0156(4) 0.0308(7) Uani 1 1 d . . .
H11 H 0.7622 0.1030 1.1271 0.025(2) Uiso 1 1 calc R . .
C12 C 0.71709(9) 0.10213(9) 0.9327(4) 0.0277(6) Uani 1 1 d . . .
H12 H 0.6935 0.0771 0.9880 0.025(2) Uiso 1 1 calc R . .
C13 C 0.61623(9) 0.05189(9) 0.7749(4) 0.0253(6) Uani 1 1 d . . .
C14 C 0.62653(9) 0.12693(9) 0.8027(4) 0.0260(6) Uani 1 1 d . . .
C15 C 0.60215(9) 0.08850(8) 0.4603(4) 0.0253(6) Uani 1 1 d . . .
C16 C 0.66155(9) 0.06582(9) 0.4430(4) 0.0255(6) Uani 1 1 d . . .

loop_
_atom_site_aniso_label
_atom_site_aniso_U_11
_atom_site_aniso_U_22
_atom_site_aniso_U_33
_atom_site_aniso_U_23
_atom_site_aniso_U_13
_atom_site_aniso_U_12
Cr1 0.0204(2) 0.0208(2) 0.0208(2) 0.00143(18) 0.00059(18) 0.00936(19)
O1 0.0365(13) 0.0346(13) 0.0633(17) 0.0231(12) -0.0167(13) 0.0085(11)
O13 0.0414(13) 0.0294(11) 0.0380(13) 0.0099(10) 0.0105(10) 0.0128(10)
O14 0.0289(11) 0.0354(12) 0.0383(13) -0.0084(10) 0.0057(9) 0.0130(10)
O15 0.0308(11) 0.0312(11) 0.0469(14) -0.0012(10) -0.0140(10) 0.0152(9)
O16 0.0457(13) 0.0357(12) 0.0322(12) -0.0052(10) 0.0078(10) 0.0204(11)
N1 0.0216(11) 0.0217(11) 0.0213(12) 0.0001(9) 0.0008(9) 0.0122(10)
N2 0.0264(12) 0.0231(12) 0.0199(11) -0.0003(9) 0.0011(9) 0.0140(10)
C1 0.0202(13) 0.0174(13) 0.0245(14) -0.0019(11) -0.0030(11) 0.0075(11)
C2 0.0221(14) 0.0223(14) 0.0285(15) 0.0016(11) 0.0028(11) 0.0097(12)
C3 0.0197(14) 0.0240(14) 0.0430(18) 0.0012(13) -0.0035(13) 0.0120(12)
C4 0.0230(14) 0.0199(14) 0.0421(18) 0.0069(12) -0.0110(13) 0.0064(12)
C5 0.0225(14) 0.0251(14) 0.0264(15) 0.0051(12) -0.0016(11) 0.0063(12)
C6 0.0210(13) 0.0243(14) 0.0265(15) -0.0019(11) -0.0036(11) 0.0119(12)
C7 0.0210(14) 0.0227(14) 0.0213(14) 0.0002(11) 0.0021(11) 0.0087(11)
C8 0.0250(14) 0.0224(14) 0.0214(14) -0.0009(11) -0.0004(11) 0.0122(12)
C9 0.0256(14) 0.0258(15) 0.0254(15) -0.0018(11) -0.0016(12) 0.0131(12)
C10 0.0300(16) 0.0345(16) 0.0289(16) -0.0049(13) -0.0074(12) 0.0192(14)
C11 0.0375(17) 0.0343(16) 0.0245(15) 0.0030(13) -0.0053(13) 0.0209(14)
C12 0.0326(16) 0.0286(15) 0.0234(14) 0.0036(12) 0.0008(12) 0.0164(13)
C13 0.0278(15) 0.0266(15) 0.0230(14) -0.0016(12) 0.0004(12) 0.0146(13)
C14 0.0222(14) 0.0216(14) 0.0277(15) 0.0014(12) -0.0018(12) 0.0061(12)
C15 0.0271(15) 0.0196(14) 0.0290(16) 0.0023(11) 0.0022(12) 0.0115(12)
C16 0.0221(14) 0.0284(15) 0.0220(14) 0.0040(12) 0.0005(11) 0.0096(12)

loop_
_atom_type_symbol
_atom_type_description
_atom_type_scat_dispersion_real
_atom_type_scat_dispersion_imag
_atom_type_scat_source
C C 0.0033 0.0016 'International Tables Vol C Tables 4.2.6.8 and 6.1.1.4'
H H 0.0000 0.0000 'International Tables Vol C Tables 4.2.6.8 and 6.1.1.4'
N N 0.0061 0.0033 'International Tables Vol C Tables 4.2.6.8 and 6.1.1.4'
O O 0.0106 0.0060 'International Tables Vol C Tables 4.2.6.8 and 6.1.1.4'
Cr Cr 0.3209 0.6236 'International Tables Vol C Tables 4.2.6.8 and 6.1.1.4'

loop_
_geom_angle_atom_site_label_1
_geom_angle_atom_site_label_2
_geom_angle_atom_site_label_3
_geom_angle
_geom_angle_site_symmetry_1
_geom_angle_site_symmetry_3
_geom_angle_publ_flag
C15 Cr1 C13 89.93(12) . . ?
C15 Cr1 C14 85.73(12) . . ?
C13 Cr1 C14 83.57(12) . . ?
C15 Cr1 C16 87.15(12) . . ?
C13 Cr1 C16 86.81(11) . . ?
C14 Cr1 C16 168.03(11) . . ?
C15 Cr1 N2 172.38(11) . . ?
C13 Cr1 N2 97.06(10) . . ?
C14 Cr1 N2 98.03(10) . . ?
C16 Cr1 N2 90.19(10) . . ?
C15 Cr1 N1 96.97(10) . . ?
C13 Cr1 N1 172.82(10) . . ?
C14 Cr1 N1 94.91(10) . . ?
C16 Cr1 N1 95.49(10) . . ?
N2 Cr1 N1 76.16(8) . . ?
C4 O1 H1 109.5 . . ?
C7 N1 C1 115.8(2) . . ?
C7 N1 Cr1 115.95(17) . . ?
C1 N1 Cr1 128.23(16) . . ?
C12 N2 C8 116.9(2) . . ?
C12 N2 Cr1 127.29(18) . . ?
C8 N2 Cr1 115.76(17) . . ?
C6 C1 C2 119.6(2) . . ?
C6 C1 N1 121.1(2) . . ?
C2 C1 N1 119.2(2) . . ?
C3 C2 C1 120.3(3) . . ?
C3 C2 H2 119.9 . . ?
C1 C2 H2 119.9 . . ?
C4 C3 C2 119.5(3) . . ?
C4 C3 H3 120.2 . . ?
C2 C3 H3 120.2 . . ?
O1 C4 C3 118.6(3) . . ?
O1 C4 C5 120.7(3) . . ?
C3 C4 C5 120.6(2) . . ?
C6 C5 C4 119.8(3) . . ?
C6 C5 H5 120.1 . . ?
C4 C5 H5 120.1 . . ?
C5 C6 C1 120.1(2) . . ?
C5 C6 H6 119.9 . . ?
C1 C6 H6 119.9 . . ?
N1 C7 C8 118.0(2) . . ?
N1 C7 H7 121.0 . . ?
C8 C7 H7 121.0 . . ?
N2 C8 C9 123.2(2) . . ?
N2 C8 C7 113.7(2) . . ?
C9 C8 C7 123.1(2) . . ?
C10 C9 C8 119.0(3) . . ?
C10 C9 H9 120.5 . . ?
C8 C9 H9 120.5 . . ?
C9 C10 C11 118.5(3) . . ?
C9 C10 H10 120.8 . . ?
C11 C10 H10 120.7 . . ?
C10 C11 C12 119.9(3) . . ?
C10 C11 H11 120.1 . . ?
C12 C11 H11 120.1 . . ?
N2 C12 C11 122.5(3) . . ?
N2 C12 H12 118.7 . . ?
C11 C12 H12 118.8 . . ?
O13 C13 Cr1 176.1(2) . . ?
O14 C14 Cr1 170.1(2) . . ?
O15 C15 Cr1 176.9(3) . . ?
O16 C16 Cr1 173.0(2) . . ?

loop_
_geom_bond_atom_site_label_1
_geom_bond_atom_site_label_2
_geom_bond_distance
_geom_bond_site_symmetry_2
_geom_bond_publ_flag
Cr1 C15 1.833(3) . ?
Cr1 C13 1.847(3) . ?
Cr1 C14 1.885(3) . ?
Cr1 C16 1.919(3) . ?
Cr1 N2 2.110(2) . ?
Cr1 N1 2.118(2) . ?
O1 C4 1.380(3) . ?
O1 H1 0.8200 . ?
O13 C13 1.162(3) . ?
O14 C14 1.160(3) . ?
O15 C15 1.170(3) . ?
O16 C16 1.147(3) . ?
N1 C7 1.292(3) . ?
N1 C1 1.440(3) . ?
N2 C12 1.345(3) . ?
N2 C8 1.363(3) . ?
C1 C6 1.391(4) . ?
C1 C2 1.393(4) . ?
C2 C3 1.387(4) . ?
C2 H2 0.9300 . ?
C3 C4 1.385(4) . ?
C3 H3 0.9300 . ?
C4 C5 1.389(4) . ?
C5 C6 1.384(4) . ?
C5 H5 0.9300 . ?
C6 H6 0.9300 . ?
C7 C8 1.449(4) . ?
C7 H7 0.9300 . ?
C8 C9 1.386(4) . ?
C9 C10 1.378(4) . ?
C9 H9 0.9300 . ?
C10 C11 1.380(4) . ?
C10 H10 0.9300 . ?
C11 C12 1.388(4) . ?
C11 H11 0.9300 . ?
C12 H12 0.9300 . ?

loop_
_geom_torsion_atom_site_label_1
_geom_torsion_atom_site_label_2
_geom_torsion_atom_site_label_3
_geom_torsion_atom_site_label_4
_geom_torsion
_geom_torsion_site_symmetry_1
_geom_torsion_site_symmetry_2
_geom_torsion_site_symmetry_3
_geom_torsion_site_symmetry_4
_geom_torsion_publ_flag
C15 Cr1 N1 C7 -172.4(2) . . . . ?
C13 Cr1 N1 C7 23.8(9) . . . . ?
C14 Cr1 N1 C7 101.3(2) . . . . ?
C16 Cr1 N1 C7 -84.6(2) . . . . ?
N2 Cr1 N1 C7 4.20(18) . . . . ?
C15 Cr1 N1 C1 7.4(2) . . . . ?
C13 Cr1 N1 C1 -156.4(8) . . . . ?
C14 Cr1 N1 C1 -78.9(2) . . . . ?
C16 Cr1 N1 C1 95.2(2) . . . . ?
N2 Cr1 N1 C1 -176.0(2) . . . . ?
C15 Cr1 N2 C12 -156.1(7) . . . . ?
C13 Cr1 N2 C12 0.3(2) . . . . ?
C14 Cr1 N2 C12 84.8(2) . . . . ?
C16 Cr1 N2 C12 -86.5(2) . . . . ?
N1 Cr1 N2 C12 177.9(2) . . . . ?
C15 Cr1 N2 C8 20.5(8) . . . . ?
C13 Cr1 N2 C8 176.83(19) . . . . ?
C14 Cr1 N2 C8 -98.70(19) . . . . ?
C16 Cr1 N2 C8 90.02(19) . . . . ?
N1 Cr1 N2 C8 -5.59(17) . . . . ?
C7 N1 C1 C6 46.9(3) . . . . ?
Cr1 N1 C1 C6 -132.9(2) . . . . ?
C7 N1 C1 C2 -130.6(3) . . . . ?
Cr1 N1 C1 C2 49.6(3) . . . . ?
C6 C1 C2 C3 -2.8(4) . . . . ?
N1 C1 C2 C3 174.7(2) . . . . ?
C1 C2 C3 C4 1.8(4) . . . . ?
C2 C3 C4 O1 179.5(3) . . . . ?
C2 C3 C4 C5 0.2(4) . . . . ?
O1 C4 C5 C6 179.5(3) . . . . ?
C3 C4 C5 C6 -1.2(4) . . . . ?
C4 C5 C6 C1 0.2(4) . . . . ?
C2 C1 C6 C5 1.8(4) . . . . ?
N1 C1 C6 C5 -175.7(2) . . . . ?
C1 N1 C7 C8 177.8(2) . . . . ?
Cr1 N1 C7 C8 -2.3(3) . . . . ?
C12 N2 C8 C9 1.7(4) . . . . ?
Cr1 N2 C8 C9 -175.3(2) . . . . ?
C12 N2 C8 C7 -176.9(2) . . . . ?
Cr1 N2 C8 C7 6.1(3) . . . . ?
N1 C7 C8 N2 -2.5(3) . . . . ?
N1 C7 C8 C9 178.8(2) . . . . ?
N2 C8 C9 C10 -1.7(4) . . . . ?
C7 C8 C9 C10 176.8(2) . . . . ?
C8 C9 C10 C11 -0.1(4) . . . . ?
C9 C10 C11 C12 1.8(4) . . . . ?
C8 N2 C12 C11 0.2(4) . . . . ?
Cr1 N2 C12 C11 176.7(2) . . . . ?
C10 C11 C12 N2 -1.9(4) . . . . ?
C15 Cr1 C13 O13 -32(4) . . . . ?
C14 Cr1 C13 O13 54(4) . . . . ?
C16 Cr1 C13 O13 -119(4) . . . . ?
N2 Cr1 C13 O13 152(4) . . . . ?
N1 Cr1 C13 O13 132(3) . . . . ?
C15 Cr1 C14 O14 44.7(15) . . . . ?
C13 Cr1 C14 O14 -45.7(14) . . . . ?
C16 Cr1 C14 O14 -8.9(19) . . . . ?
N2 Cr1 C14 O14 -141.9(14) . . . . ?
N1 Cr1 C14 O14 141.4(14) . . . . ?
C13 Cr1 C15 O15 8(5) . . . . ?
C14 Cr1 C15 O15 -75(5) . . . . ?
C16 Cr1 C15 O15 95(5) . . . . ?
N2 Cr1 C15 O15 165(4) . . . . ?
N1 Cr1 C15 O15 -170(5) . . . . ?
C15 Cr1 C16 O16 -52(2) . . . . ?
C13 Cr1 C16 O16 38(2) . . . . ?
C14 Cr1 C16 O16 2(2) . . . . ?
N2 Cr1 C16 O16 135(2) . . . . ?
N1 Cr1 C16 O16 -149(2) . . . . ?
